data_8101881
loop_
_publ_author_name
'Ju, Y.-L.'
'Li, X.'
'Zhang, T.-T.'

_publ_section_title
;
Crystal structure of bis(1,10-phenanthroline-N,N')bis(4-fluorobenzoato-
O,O')tetrakis(\m-4-fluorobenzoato-O,O')-didysprosium(III), Dy~2~
(C~6~H~4~FCOO)~6~(C~12~H~8~N~2~)~2~
;
_journal_issue 1
_journal_name_full 'Zeitschrift f\"ur Kristallographie - New Crystal Structures'
_journal_page_first 7
_journal_page_last 8
_journal_volume 221
_journal_year 2006
_chemical_formula_structural Dy2(C6H4FCOO)6(C12H8N2)2
_chemical_formula_sum 'C66 H40 Dy2 F6 N4 O12'
_chemical_formula_weight 1520.02
_chemical_name_systematic
; 
bis(4-fluorobenzoato-O,O')tetrakis(\m-4-fluorobenzoato-O,O')bis(1,10-
phenanthroline-N,N')didysprosium(III)
;
_space_group_IT_number 2
_symmetry_cell_setting triclinic
_symmetry_space_group_name_Hall '-P 1'
_symmetry_space_group_name_H-M 'P -1'
_atom_sites_solution_hydrogens geom
_atom_sites_solution_primary direct
_atom_sites_solution_secondary difmap
_audit_creation_method SHELXL-97
_cell_angle_alpha 106.704(2)
_cell_angle_beta 107.835(2)
_cell_angle_gamma 101.476(2)
_cell_formula_units_Z 1
_cell_length_a 9.9152(13)
_cell_length_b 11.7752(14)
_cell_length_c 14.7754(18)
_cell_measurement_reflns_used 4636
_cell_measurement_temperature 294(2)
_cell_measurement_theta_max 26.33
_cell_measurement_theta_min 2.20
_cell_volume 1492.9(3)
_computing_cell_refinement 'Bruker SMART'
_computing_data_collection 'Bruker SMART'
_computing_data_reduction 'Bruker SAINT'
_computing_molecular_graphics 'Bruker SHELXTL'
_computing_publication_material 'Bruker SHELXTL'
_computing_structure_refinement 'SHELXL-97 (Sheldrick, 1997)'
_computing_structure_solution 'SHELXS-97 (Sheldrick, 1990)'
_diffrn_ambient_temperature 294(2)
_diffrn_measured_fraction_theta_full 0.994
_diffrn_measured_fraction_theta_max 0.994
_diffrn_measurement_device_type 'Bruker SMART CCD'
_diffrn_measurement_method phi/omega
_diffrn_radiation_monochromator graphite
_diffrn_radiation_source 'fine-focus sealed tube'
_diffrn_radiation_type MoK\a
_diffrn_radiation_wavelength 0.71073
_diffrn_reflns_av_R_equivalents 0.0206
_diffrn_reflns_av_sigmaI/netI 0.0418
_diffrn_reflns_limit_h_max 8
_diffrn_reflns_limit_h_min -11
_diffrn_reflns_limit_k_max 13
_diffrn_reflns_limit_k_min -14
_diffrn_reflns_limit_l_max 17
_diffrn_reflns_limit_l_min -17
_diffrn_reflns_number 7631
_diffrn_reflns_theta_full 25.01
_diffrn_reflns_theta_max 25.01
_diffrn_reflns_theta_min 1.90
_exptl_absorpt_coefficient_mu 2.570
_exptl_absorpt_correction_T_max 1.000000
_exptl_absorpt_correction_T_min 0.678426
_exptl_absorpt_correction_type multi-scan
_exptl_absorpt_process_details SADABS
_exptl_crystal_colour yellow
_exptl_crystal_density_diffrn 1.691
_exptl_crystal_density_meas ?
_exptl_crystal_density_method 'not measured'
_exptl_crystal_description prism
_exptl_crystal_F_000 746
_exptl_crystal_size_max 0.22
_exptl_crystal_size_mid 0.20
_exptl_crystal_size_min 0.12
_refine_diff_density_max 1.020
_refine_diff_density_min -0.957
_refine_diff_density_rms 0.092
_refine_ls_extinction_method none
_refine_ls_goodness_of_fit_ref 1.042
_refine_ls_hydrogen_treatment constr
_refine_ls_matrix_type full
_refine_ls_number_parameters 406
_refine_ls_number_reflns 5220
_refine_ls_number_restraints 18
_refine_ls_restrained_S_all 1.090
_refine_ls_R_factor_all 0.0377
_refine_ls_R_factor_gt 0.0294
_refine_ls_shift/su_max 0.001
_refine_ls_shift/su_mean 0.000
_refine_ls_structure_factor_coef Fsqd
_refine_ls_weighting_details 'calc w=1/[\s^2^(Fo^2^)+(0.0379P)^2^+0.5204P] where P=(Fo^2^+2Fc^2^)/3'
_refine_ls_weighting_scheme calc
_refine_ls_wR_factor_gt 0.0681
_refine_ls_wR_factor_ref 0.0735
_reflns_number_gt 4565
_reflns_number_total 5220
_reflns_threshold_expression >2sigma(I)
_cod_data_source_file 1267-1668.cff
_cod_data_source_block 50925e
_cod_depositor_comments
;
The following automatic conversions were performed:
'_symmetry_cell_setting' value 'Triclinic' changed to 'triclinic'
according to '/home/saulius/struct/CIF-dictionaries/cif_core.dic'
dictionary named 'cif_core.dic' version 2.4.1 from
2010-06-29.

'_exptl_absorpt_correction_type' value 'MULTI-SCAN' changed
to 'multi-scan' according to
'/home/saulius/struct/CIF-dictionaries/cif_core.dic' dictionary named
'cif_core.dic' version 2.4.1 from 2010-06-29.

Automatic conversion script
Id: cif_fix_enum 1555 2011-01-17 13:19:09Z saulius 

The following automatic conversions were performed:

'_exptl_crystal_density_meas' value 'NONE' was changed to '?' - the
value is perceived as not measured.

Automatic conversion script
Id: cif_fix_values 3008 2015-01-20 13:52:24Z robertas 
;
_cod_original_sg_symbol_H-M P-1
_cod_database_code 8101881

loop_
_symmetry_equiv_pos_as_xyz
'x, y, z'
'-x, -y, -z'

loop_
_atom_site_label
_atom_site_type_symbol
_atom_site_fract_x
_atom_site_fract_y
_atom_site_fract_z
_atom_site_U_iso_or_equiv
_atom_site_adp_type
_atom_site_occupancy
_atom_site_symmetry_multiplicity
_atom_site_Wyckoff_symbol
_atom_site_calc_flag
_atom_site_refinement_flags
_atom_site_disorder_assembly
_atom_site_disorder_group
Dy1 Dy 0.18174(2) 0.936065(17) 0.062968(15) 0.03102(8) Uani 1 2 i d . . .
F1 F 0.3125(7) 1.1987(5) -0.3980(4) 0.148(2) Uani 1 2 i d U . .
F2 F 0.2517(7) 1.5075(5) 0.5665(3) 0.146(2) Uani 1 2 i d U . .
F3 F 0.9178(5) 1.2837(4) 0.6180(3) 0.1035(14) Uani 1 2 i d U . .
O1 O 0.2372(4) 1.0304(3) -0.0460(2) 0.0464(8) Uani 1 2 i d . . .
O2 O 0.0264(4) 1.0750(3) -0.0997(3) 0.0552(9) Uani 1 2 i d . . .
O3 O 0.2058(4) 1.1447(3) 0.1454(2) 0.0446(8) Uani 1 2 i d . . .
O4 O 0.0012(4) 1.2000(3) 0.0945(2) 0.0456(8) Uani 1 2 i d . . .
O5 O 0.4366(4) 1.0117(3) 0.1671(2) 0.0424(7) Uani 1 2 i d . . .
O6 O 0.2934(4) 0.9805(3) 0.2515(2) 0.0480(8) Uani 1 2 i d . . .
N1 N 0.1680(4) 0.7304(3) 0.0908(3) 0.0372(8) Uani 1 2 i d . . .
N2 N 0.2998(4) 0.7883(3) -0.0344(3) 0.0351(8) Uani 1 2 i d . . .
C1 C 0.1490(5) 1.0663(4) -0.1035(3) 0.0387(10) Uani 1 2 i d . . .
C2 C 0.1923(5) 1.1025(4) -0.1826(3) 0.0387(10) Uani 1 2 i d . . .
C3 C 0.3403(6) 1.1494(4) -0.1653(4) 0.0458(12) Uani 1 2 i d . . .
H3 H 0.4127 1.1569 -0.1045 0.055 Uiso 1 2 i calc R . .
C4 C 0.3850(9) 1.1857(5) -0.2348(6) 0.077(2) Uani 1 2 i d . . .
H4 H 0.4850 1.2215 -0.2212 0.092 Uiso 1 2 i calc R . .
C5 C 0.2721(12) 1.1656(8) -0.3264(6) 0.095(3) Uani 1 2 i d . . .
C6 C 0.1251(11) 1.1195(8) -0.3485(5) 0.098(3) Uani 1 2 i d . . .
H6 H 0.0537 1.1092 -0.4108 0.117 Uiso 1 2 i calc R . .
C7 C 0.0832(7) 1.0873(6) -0.2738(4) 0.0660(17) Uani 1 2 i d . . .
H7 H -0.0171 1.0561 -0.2859 0.079 Uiso 1 2 i calc R . .
C8 C 0.1181(5) 1.2042(4) 0.1621(3) 0.0357(10) Uani 1 2 i d . . .
C9 C 0.1572(6) 1.2887(4) 0.2705(3) 0.0428(11) Uani 1 2 i d . . .
C10 C 0.0616(7) 1.3530(5) 0.2937(4) 0.0559(14) Uani 1 2 i d . . .
H10 H -0.0256 1.3454 0.2420 0.067 Uiso 1 2 i calc R . .
C11 C 0.0963(9) 1.4285(6) 0.3941(5) 0.081(2) Uani 1 2 i d . . .
H11 H 0.0347 1.4743 0.4100 0.097 Uiso 1 2 i calc R . .
C12 C 0.2182(10) 1.4348(6) 0.4671(5) 0.089(2) Uani 1 2 i d . . .
C13 C 0.3163(10) 1.3726(7) 0.4488(5) 0.097(3) Uani 1 2 i d . . .
H13 H 0.4013 1.3793 0.5019 0.116 Uiso 1 2 i calc R . .
C14 C 0.2833(7) 1.2990(6) 0.3474(4) 0.0700(17) Uani 1 2 i d . . .
H14 H 0.3480 1.2565 0.3321 0.084 Uiso 1 2 i calc R . .
C15 C 0.4188(6) 1.0234(4) 0.2505(3) 0.0388(11) Uani 1 2 i d . . .
C16 C 0.5522(6) 1.0924(4) 0.3491(3) 0.0431(11) Uani 1 2 i d . . .
C17 C 0.5360(7) 1.1165(6) 0.4423(4) 0.0657(16) Uani 1 2 i d . . .
H17 H 0.4422 1.0895 0.4436 0.079 Uiso 1 2 i calc R . .
C18 C 0.6602(9) 1.1809(7) 0.5334(5) 0.087(2) Uani 1 2 i d . . .
H18 H 0.6509 1.1969 0.5962 0.105 Uiso 1 2 i calc R . .
C19 C 0.7957(8) 1.2202(6) 0.5289(4) 0.0714(18) Uani 1 2 i d . . .
C20 C 0.8150(7) 1.1977(5) 0.4394(4) 0.0619(15) Uani 1 2 i d . . .
H20 H 0.9095 1.2243 0.4389 0.074 Uiso 1 2 i calc R . .
C21 C 0.6923(6) 1.1348(5) 0.3493(4) 0.0529(13) Uani 1 2 i d . . .
H21 H 0.7038 1.1206 0.2873 0.063 Uiso 1 2 i calc R . .
C22 C 0.1135(6) 0.7049(4) 0.1557(4) 0.0492(12) Uani 1 2 i d . . .
H22 H 0.0815 0.7646 0.1925 0.059 Uiso 1 2 i calc R . .
C23 C 0.1006(7) 0.5937(5) 0.1730(4) 0.0609(15) Uani 1 2 i d . . .
H23 H 0.0605 0.5799 0.2196 0.073 Uiso 1 2 i calc R . .
C24 C 0.1478(7) 0.5055(5) 0.1202(4) 0.0614(15) Uani 1 2 i d . . .
H24 H 0.1403 0.4308 0.1308 0.074 Uiso 1 2 i calc R . .
C25 C 0.2074(6) 0.5275(4) 0.0504(4) 0.0487(12) Uani 1 2 i d . . .
C26 C 0.2564(7) 0.4396(5) -0.0093(5) 0.0666(17) Uani 1 2 i d . . .
H26 H 0.2478 0.3625 -0.0029 0.080 Uiso 1 2 i calc R . .
C27 C 0.3139(7) 0.4650(5) -0.0738(5) 0.0718(18) Uani 1 2 i d . . .
H27 H 0.3441 0.4050 -0.1120 0.086 Uiso 1 2 i calc R . .
C28 C 0.3308(6) 0.5830(4) -0.0863(4) 0.0490(12) Uani 1 2 i d . . .
C29 C 0.3996(7) 0.6164(5) -0.1484(5) 0.0650(16) Uani 1 2 i d . . .
H29 H 0.4313 0.5591 -0.1879 0.078 Uiso 1 2 i calc R . .
C30 C 0.4203(7) 0.7329(5) -0.1510(4) 0.0617(15) Uani 1 2 i d . . .
H30 H 0.4681 0.7569 -0.1909 0.074 Uiso 1 2 i calc R . .
C31 C 0.3685(6) 0.8158(4) -0.0927(4) 0.0447(11) Uani 1 2 i d . . .
H31 H 0.3831 0.8952 -0.0951 0.054 Uiso 1 2 i calc R . .
C32 C 0.2826(5) 0.6727(4) -0.0298(3) 0.0373(10) Uani 1 2 i d . . .
C33 C 0.2166(5) 0.6433(4) 0.0387(3) 0.0375(10) Uani 1 2 i d . . .

loop_
_atom_site_aniso_label
_atom_site_aniso_U_11
_atom_site_aniso_U_22
_atom_site_aniso_U_33
_atom_site_aniso_U_23
_atom_site_aniso_U_13
_atom_site_aniso_U_12
Dy1 0.03848(13) 0.02587(12) 0.03416(13) 0.01261(9) 0.01697(9) 0.01471(9)
F1 0.246(6) 0.185(5) 0.130(4) 0.119(3) 0.137(4) 0.120(4)
F2 0.215(5) 0.143(4) 0.058(2) -0.003(2) 0.051(3) 0.073(4)
F3 0.091(3) 0.120(3) 0.052(2) 0.001(2) -0.009(2) 0.038(3)
O1 0.068(2) 0.0414(18) 0.052(2) 0.0277(16) 0.0341(18) 0.0290(17)
O2 0.047(2) 0.056(2) 0.063(2) 0.0104(18) 0.0330(18) 0.0142(17)
O3 0.057(2) 0.0299(16) 0.0466(19) 0.0080(14) 0.0198(16) 0.0213(15)
O4 0.052(2) 0.0401(18) 0.0399(18) 0.0104(15) 0.0128(16) 0.0187(16)
O5 0.0462(19) 0.0473(19) 0.0336(17) 0.0101(14) 0.0163(15) 0.0208(16)
O6 0.056(2) 0.0439(19) 0.0458(19) 0.0191(16) 0.0226(17) 0.0112(17)
N1 0.050(2) 0.0281(19) 0.035(2) 0.0131(16) 0.0175(18) 0.0125(17)
N2 0.043(2) 0.0281(18) 0.038(2) 0.0134(16) 0.0176(17) 0.0166(17)
C1 0.047(3) 0.026(2) 0.041(3) 0.006(2) 0.024(2) 0.008(2)
C2 0.051(3) 0.038(2) 0.039(3) 0.017(2) 0.024(2) 0.027(2)
C3 0.063(3) 0.043(3) 0.055(3) 0.027(2) 0.038(3) 0.030(3)
C4 0.126(6) 0.058(4) 0.110(6) 0.047(4) 0.099(5) 0.052(4)
C5 0.171(9) 0.116(6) 0.088(5) 0.075(5) 0.098(6) 0.100(7)
C6 0.147(8) 0.145(7) 0.059(4) 0.063(5) 0.053(5) 0.112(7)
C7 0.072(4) 0.087(4) 0.051(3) 0.024(3) 0.024(3) 0.053(4)
C8 0.048(3) 0.022(2) 0.040(3) 0.0123(19) 0.020(2) 0.011(2)
C9 0.057(3) 0.031(2) 0.037(3) 0.012(2) 0.016(2) 0.015(2)
C10 0.069(4) 0.055(3) 0.056(3) 0.022(3) 0.034(3) 0.029(3)
C11 0.125(6) 0.074(4) 0.061(4) 0.017(3) 0.055(4) 0.053(4)
C12 0.148(7) 0.076(5) 0.043(4) 0.009(3) 0.042(4) 0.046(5)
C13 0.122(7) 0.093(5) 0.046(4) 0.006(4) 0.006(4) 0.046(5)
C14 0.081(4) 0.063(4) 0.048(3) 0.003(3) 0.010(3) 0.035(3)
C15 0.053(3) 0.027(2) 0.038(3) 0.012(2) 0.016(2) 0.020(2)
C16 0.060(3) 0.036(2) 0.039(3) 0.016(2) 0.020(2) 0.023(2)
C17 0.075(4) 0.078(4) 0.043(3) 0.023(3) 0.022(3) 0.024(3)
C18 0.098(6) 0.114(6) 0.036(3) 0.016(4) 0.016(4) 0.039(5)
C19 0.075(4) 0.071(4) 0.041(3) 0.005(3) -0.002(3) 0.029(4)
C20 0.058(3) 0.058(3) 0.057(4) 0.013(3) 0.012(3) 0.021(3)
C21 0.063(3) 0.049(3) 0.039(3) 0.013(2) 0.010(3) 0.021(3)
C22 0.069(3) 0.037(3) 0.043(3) 0.015(2) 0.027(3) 0.012(2)
C23 0.086(4) 0.046(3) 0.053(3) 0.024(3) 0.032(3) 0.010(3)
C24 0.081(4) 0.035(3) 0.065(4) 0.026(3) 0.023(3) 0.010(3)
C25 0.050(3) 0.034(3) 0.061(3) 0.022(2) 0.016(3) 0.012(2)
C26 0.084(4) 0.033(3) 0.097(5) 0.031(3) 0.040(4) 0.032(3)
C27 0.090(5) 0.041(3) 0.101(5) 0.022(3) 0.053(4) 0.038(3)
C28 0.059(3) 0.033(3) 0.062(3) 0.013(2) 0.031(3) 0.024(2)
C29 0.082(4) 0.050(3) 0.086(4) 0.020(3) 0.057(4) 0.037(3)
C30 0.083(4) 0.059(3) 0.072(4) 0.028(3) 0.055(3) 0.038(3)
C31 0.057(3) 0.038(3) 0.050(3) 0.019(2) 0.027(2) 0.022(2)
C32 0.043(3) 0.028(2) 0.040(2) 0.0097(19) 0.014(2) 0.016(2)
C33 0.041(2) 0.029(2) 0.042(3) 0.015(2) 0.012(2) 0.012(2)

loop_
_atom_type_symbol
_atom_type_description
_atom_type_scat_dispersion_real
_atom_type_scat_dispersion_imag
_atom_type_scat_source
C C 0.0033 0.0016 'International Tables Vol C Tables 4.2.6.8 and 6.1.1.4'
H H 0.0000 0.0000 'International Tables Vol C Tables 4.2.6.8 and 6.1.1.4'
N N 0.0061 0.0033 'International Tables Vol C Tables 4.2.6.8 and 6.1.1.4'
O O 0.0106 0.0060 'International Tables Vol C Tables 4.2.6.8 and 6.1.1.4'
F F 0.0171 0.0103 'International Tables Vol C Tables 4.2.6.8 and 6.1.1.4'
Dy Dy -0.1892 4.4098 'International Tables Vol C Tables 4.2.6.8 and 6.1.1.4'

loop_
_geom_angle_atom_site_label_1
_geom_angle_atom_site_label_2
_geom_angle_atom_site_label_3
_geom_angle
_geom_angle_site_symmetry_1
_geom_angle_site_symmetry_3
_geom_angle_publ_flag
O2 Dy1 O4 79.34(12) 2_575 2_575 ?
O2 Dy1 O3 76.35(12) 2_575 . ?
O4 Dy1 O3 126.07(11) 2_575 . ?
O2 Dy1 O1 124.68(13) 2_575 . ?
O4 Dy1 O1 78.89(12) 2_575 . ?
O3 Dy1 O1 76.87(11) . . ?
O2 Dy1 O5 132.33(11) 2_575 . ?
O4 Dy1 O5 146.01(11) 2_575 . ?
O3 Dy1 O5 80.15(11) . . ?
O1 Dy1 O5 88.40(12) . . ?
O2 Dy1 O6 79.91(12) 2_575 . ?
O4 Dy1 O6 145.78(11) 2_575 . ?
O3 Dy1 O6 74.06(11) . . ?
O1 Dy1 O6 135.28(11) . . ?
O5 Dy1 O6 53.81(11) . . ?
O2 Dy1 N1 85.08(12) 2_575 . ?
O4 Dy1 N1 80.74(11) 2_575 . ?
O3 Dy1 N1 142.39(11) . . ?
O1 Dy1 N1 139.23(11) . . ?
O5 Dy1 N1 89.19(11) . . ?
O6 Dy1 N1 70.63(11) . . ?
O2 Dy1 N2 139.48(12) 2_575 . ?
O4 Dy1 N2 71.16(11) 2_575 . ?
O3 Dy1 N2 143.94(12) . . ?
O1 Dy1 N2 76.47(11) . . ?
O5 Dy1 N2 75.26(11) . . ?
O6 Dy1 N2 110.09(11) . . ?
N1 Dy1 N2 63.59(11) . . ?
O2 Dy1 C15 105.55(14) 2_575 . ?
O4 Dy1 C15 160.54(12) 2_575 . ?
O3 Dy1 C15 73.19(12) . . ?
O1 Dy1 C15 111.54(13) . . ?
O5 Dy1 C15 27.16(13) . . ?
O6 Dy1 C15 26.84(12) . . ?
N1 Dy1 C15 80.94(12) . . ?
N2 Dy1 C15 94.72(12) . . ?
C1 O1 Dy1 125.1(3) . . ?
C1 O2 Dy1 164.5(3) . 2_575 ?
C8 O3 Dy1 135.5(3) . . ?
C8 O4 Dy1 140.2(3) . 2_575 ?
C15 O5 Dy1 95.6(3) . . ?
C15 O6 Dy1 88.2(3) . . ?
C22 N1 C33 117.6(4) . . ?
C22 N1 Dy1 121.2(3) . . ?
C33 N1 Dy1 121.2(3) . . ?
C31 N2 C32 117.2(4) . . ?
C31 N2 Dy1 124.2(3) . . ?
C32 N2 Dy1 118.5(3) . . ?
O1 C1 O2 124.8(4) . . ?
O1 C1 C2 118.0(4) . . ?
O2 C1 C2 117.2(4) . . ?
C3 C2 C7 119.7(5) . . ?
C3 C2 C1 120.3(4) . . ?
C7 C2 C1 120.0(5) . . ?
C4 C3 C2 122.3(6) . . ?
C4 C3 H3 118.9 . . ?
C2 C3 H3 118.9 . . ?
C3 C4 C5 116.1(7) . . ?
C3 C4 H4 122.0 . . ?
C5 C4 H4 122.0 . . ?
C6 C5 F1 117.6(8) . . ?
C6 C5 C4 124.7(6) . . ?
F1 C5 C4 117.7(8) . . ?
C5 C6 C7 117.6(6) . . ?
C5 C6 H6 121.2 . . ?
C7 C6 H6 121.2 . . ?
C2 C7 C6 119.6(6) . . ?
C2 C7 H7 120.2 . . ?
C6 C7 H7 120.2 . . ?
O3 C8 O4 124.9(4) . . ?
O3 C8 C9 117.7(4) . . ?
O4 C8 C9 117.4(4) . . ?
C14 C9 C10 119.4(5) . . ?
C14 C9 C8 120.5(5) . . ?
C10 C9 C8 120.0(4) . . ?
C11 C10 C9 119.8(6) . . ?
C11 C10 H10 120.1 . . ?
C9 C10 H10 120.1 . . ?
C12 C11 C10 119.2(6) . . ?
C12 C11 H11 120.4 . . ?
C10 C11 H11 120.4 . . ?
C11 C12 F2 119.5(7) . . ?
C11 C12 C13 123.5(6) . . ?
F2 C12 C13 117.1(7) . . ?
C12 C13 C14 117.3(6) . . ?
C12 C13 H13 121.3 . . ?
C14 C13 H13 121.3 . . ?
C9 C14 C13 120.7(6) . . ?
C9 C14 H14 119.7 . . ?
C13 C14 H14 119.7 . . ?
O6 C15 O5 121.5(4) . . ?
O6 C15 C16 120.2(4) . . ?
O5 C15 C16 118.2(4) . . ?
O6 C15 Dy1 64.9(2) . . ?
O5 C15 Dy1 57.3(2) . . ?
C16 C15 Dy1 169.7(3) . . ?
C21 C16 C17 118.8(5) . . ?
C21 C16 C15 121.0(4) . . ?
C17 C16 C15 120.2(5) . . ?
C18 C17 C16 119.9(6) . . ?
C18 C17 H17 120.0 . . ?
C16 C17 H17 120.0 . . ?
C19 C18 C17 118.7(6) . . ?
C19 C18 H18 120.7 . . ?
C17 C18 H18 120.7 . . ?
C20 C19 C18 122.7(6) . . ?
C20 C19 F3 118.3(7) . . ?
C18 C19 F3 118.9(6) . . ?
C19 C20 C21 118.6(6) . . ?
C19 C20 H20 120.7 . . ?
C21 C20 H20 120.7 . . ?
C20 C21 C16 121.3(5) . . ?
C20 C21 H21 119.4 . . ?
C16 C21 H21 119.4 . . ?
N1 C22 C23 123.9(5) . . ?
N1 C22 H22 118.0 . . ?
C23 C22 H22 118.0 . . ?
C24 C23 C22 118.8(5) . . ?
C24 C23 H23 120.6 . . ?
C22 C23 H23 120.6 . . ?
C23 C24 C25 120.0(5) . . ?
C23 C24 H24 120.0 . . ?
C25 C24 H24 120.0 . . ?
C24 C25 C33 117.1(5) . . ?
C24 C25 C26 123.6(5) . . ?
C33 C25 C26 119.3(5) . . ?
C27 C26 C25 121.5(5) . . ?
C27 C26 H26 119.2 . . ?
C25 C26 H26 119.2 . . ?
C26 C27 C28 121.6(5) . . ?
C26 C27 H27 119.2 . . ?
C28 C27 H27 119.2 . . ?
C29 C28 C32 117.5(4) . . ?
C29 C28 C27 123.3(5) . . ?
C32 C28 C27 119.1(5) . . ?
C30 C29 C28 119.9(5) . . ?
C30 C29 H29 120.1 . . ?
C28 C29 H29 120.1 . . ?
C29 C30 C31 118.7(5) . . ?
C29 C30 H30 120.7 . . ?
C31 C30 H30 120.7 . . ?
N2 C31 C30 124.0(4) . . ?
N2 C31 H31 118.0 . . ?
C30 C31 H31 118.0 . . ?
N2 C32 C28 122.7(4) . . ?
N2 C32 C33 118.2(4) . . ?
C28 C32 C33 119.1(4) . . ?
N1 C33 C25 122.7(4) . . ?
N1 C33 C32 118.0(4) . . ?
C25 C33 C32 119.3(4) . . ?

loop_
_geom_bond_atom_site_label_1
_geom_bond_atom_site_label_2
_geom_bond_distance
_geom_bond_site_symmetry_2
_geom_bond_publ_flag
Dy1 O2 2.278(3) 2_575 ?
Dy1 O4 2.321(3) 2_575 ?
Dy1 O3 2.334(3) . ?
Dy1 O1 2.336(3) . ?
Dy1 O5 2.341(3) . ?
Dy1 O6 2.510(3) . ?
Dy1 N1 2.555(3) . ?
Dy1 N2 2.621(3) . ?
Dy1 C15 2.770(5) . ?
F1 C5 1.366(7) . ?
F2 C12 1.365(6) . ?
F3 C19 1.362(7) . ?
O1 C1 1.250(5) . ?
O2 C1 1.257(5) . ?
O2 Dy1 2.278(3) 2_575 ?
O3 C8 1.257(5) . ?
O4 C8 1.258(5) . ?
O4 Dy1 2.321(3) 2_575 ?
O5 C15 1.270(5) . ?
O6 C15 1.251(6) . ?
N1 C22 1.313(6) . ?
N1 C33 1.358(5) . ?
N2 C31 1.321(6) . ?
N2 C32 1.362(5) . ?
C1 C2 1.501(6) . ?
C2 C3 1.376(7) . ?
C2 C7 1.382(7) . ?
C3 C4 1.374(7) . ?
C3 H3 0.9300 . ?
C4 C5 1.387(11) . ?
C4 H4 0.9300 . ?
C5 C6 1.349(12) . ?
C6 C7 1.412(9) . ?
C6 H6 0.9300 . ?
C7 H7 0.9300 . ?
C8 C9 1.502(6) . ?
C9 C14 1.364(7) . ?
C9 C10 1.387(7) . ?
C10 C11 1.385(7) . ?
C10 H10 0.9300 . ?
C11 C12 1.323(10) . ?
C11 H11 0.9300 . ?
C12 C13 1.374(10) . ?
C13 C14 1.393(8) . ?
C13 H13 0.9300 . ?
C14 H14 0.9300 . ?
C15 C16 1.498(7) . ?
C16 C21 1.377(7) . ?
C16 C17 1.389(7) . ?
C17 C18 1.389(8) . ?
C17 H17 0.9300 . ?
C18 C19 1.359(10) . ?
C18 H18 0.9300 . ?
C19 C20 1.352(8) . ?
C20 C21 1.372(7) . ?
C20 H20 0.9300 . ?
C21 H21 0.9300 . ?
C22 C23 1.392(7) . ?
C22 H22 0.9300 . ?
C23 C24 1.362(8) . ?
C23 H23 0.9300 . ?
C24 C25 1.396(7) . ?
C24 H24 0.9300 . ?
C25 C33 1.412(6) . ?
C25 C26 1.422(7) . ?
C26 C27 1.323(8) . ?
C26 H26 0.9300 . ?
C27 C28 1.438(7) . ?
C27 H27 0.9300 . ?
C28 C29 1.395(7) . ?
C28 C32 1.407(6) . ?
C29 C30 1.360(7) . ?
C29 H29 0.9300 . ?
C30 C31 1.395(7) . ?
C30 H30 0.9300 . ?
C31 H31 0.9300 . ?
C32 C33 1.445(6) . ?

loop_
_geom_torsion_atom_site_label_1
_geom_torsion_atom_site_label_2
_geom_torsion_atom_site_label_3
_geom_torsion_atom_site_label_4
_geom_torsion
_geom_torsion_site_symmetry_1
_geom_torsion_site_symmetry_2
_geom_torsion_site_symmetry_3
_geom_torsion_site_symmetry_4
_geom_torsion_publ_flag
O2 Dy1 O1 C1 -10.6(4) 2_575 . . . ?
O4 Dy1 O1 C1 58.0(3) 2_575 . . . ?
O3 Dy1 O1 C1 -73.4(3) . . . . ?
O5 Dy1 O1 C1 -153.7(3) . . . . ?
O6 Dy1 O1 C1 -123.9(3) . . . . ?
N1 Dy1 O1 C1 119.4(3) . . . . ?
N2 Dy1 O1 C1 131.1(3) . . . . ?
C15 Dy1 O1 C1 -139.2(3) . . . . ?
O2 Dy1 O3 C8 -21.2(4) 2_575 . . . ?
O4 Dy1 O3 C8 44.4(4) 2_575 . . . ?
O1 Dy1 O3 C8 109.9(4) . . . . ?
O5 Dy1 O3 C8 -159.4(4) . . . . ?
O6 Dy1 O3 C8 -104.4(4) . . . . ?
N1 Dy1 O3 C8 -83.8(4) . . . . ?
N2 Dy1 O3 C8 153.2(4) . . . . ?
C15 Dy1 O3 C8 -132.4(4) . . . . ?
O2 Dy1 O5 C15 11.1(3) 2_575 . . . ?
O4 Dy1 O5 C15 -143.5(3) 2_575 . . . ?
O3 Dy1 O5 C15 72.3(3) . . . . ?
O1 Dy1 O5 C15 149.2(3) . . . . ?
O6 Dy1 O5 C15 -5.1(2) . . . . ?
N1 Dy1 O5 C15 -71.5(3) . . . . ?
N2 Dy1 O5 C15 -134.4(3) . . . . ?
O2 Dy1 O6 C15 -162.7(3) 2_575 . . . ?
O4 Dy1 O6 C15 143.9(3) 2_575 . . . ?
O3 Dy1 O6 C15 -84.2(3) . . . . ?
O1 Dy1 O6 C15 -32.8(3) . . . . ?
O5 Dy1 O6 C15 5.2(2) . . . . ?
N1 Dy1 O6 C15 109.0(3) . . . . ?
N2 Dy1 O6 C15 58.1(3) . . . . ?
O2 Dy1 N1 C22 -30.9(4) 2_575 . . . ?
O4 Dy1 N1 C22 -110.9(4) 2_575 . . . ?
O3 Dy1 N1 C22 29.1(5) . . . . ?
O1 Dy1 N1 C22 -171.7(3) . . . . ?
O5 Dy1 N1 C22 101.7(4) . . . . ?
O6 Dy1 N1 C22 50.1(4) . . . . ?
N2 Dy1 N1 C22 175.6(4) . . . . ?
C15 Dy1 N1 C22 75.7(4) . . . . ?
O2 Dy1 N1 C33 148.9(3) 2_575 . . . ?
O4 Dy1 N1 C33 69.0(3) 2_575 . . . ?
O3 Dy1 N1 C33 -151.1(3) . . . . ?
O1 Dy1 N1 C33 8.2(4) . . . . ?
O5 Dy1 N1 C33 -78.4(3) . . . . ?
O6 Dy1 N1 C33 -130.1(3) . . . . ?
N2 Dy1 N1 C33 -4.5(3) . . . . ?
C15 Dy1 N1 C33 -104.4(3) . . . . ?
O2 Dy1 N2 C31 139.0(3) 2_575 . . . ?
O4 Dy1 N2 C31 93.4(4) 2_575 . . . ?
O3 Dy1 N2 C31 -32.6(4) . . . . ?
O1 Dy1 N2 C31 10.7(4) . . . . ?
O5 Dy1 N2 C31 -81.2(4) . . . . ?
O6 Dy1 N2 C31 -122.9(4) . . . . ?
N1 Dy1 N2 C31 -177.7(4) . . . . ?
C15 Dy1 N2 C31 -100.3(4) . . . . ?
O2 Dy1 N2 C32 -37.0(4) 2_575 . . . ?
O4 Dy1 N2 C32 -82.6(3) 2_575 . . . ?
O3 Dy1 N2 C32 151.4(3) . . . . ?
O1 Dy1 N2 C32 -165.3(3) . . . . ?
O5 Dy1 N2 C32 102.8(3) . . . . ?
O6 Dy1 N2 C32 61.1(3) . . . . ?
N1 Dy1 N2 C32 6.2(3) . . . . ?
C15 Dy1 N2 C32 83.7(3) . . . . ?
Dy1 O1 C1 O2 11.8(6) . . . . ?
Dy1 O1 C1 C2 -168.7(3) . . . . ?
Dy1 O2 C1 O1 -9.0(15) 2_575 . . . ?
Dy1 O2 C1 C2 171.5(9) 2_575 . . . ?
O1 C1 C2 C3 -28.9(6) . . . . ?
O2 C1 C2 C3 150.7(4) . . . . ?
O1 C1 C2 C7 150.2(5) . . . . ?
O2 C1 C2 C7 -30.2(6) . . . . ?
C7 C2 C3 C4 1.9(7) . . . . ?
C1 C2 C3 C4 -178.9(4) . . . . ?
C2 C3 C4 C5 -3.5(8) . . . . ?
C3 C4 C5 C6 3.2(10) . . . . ?
C3 C4 C5 F1 -179.0(5) . . . . ?
F1 C5 C6 C7 -178.9(6) . . . . ?
C4 C5 C6 C7 -1.1(12) . . . . ?
C3 C2 C7 C6 0.4(8) . . . . ?
C1 C2 C7 C6 -178.8(5) . . . . ?
C5 C6 C7 C2 -0.8(10) . . . . ?
Dy1 O3 C8 O4 -53.0(6) . . . . ?
Dy1 O3 C8 C9 128.3(4) . . . . ?
Dy1 O4 C8 O3 29.8(8) 2_575 . . . ?
Dy1 O4 C8 C9 -151.5(3) 2_575 . . . ?
O3 C8 C9 C14 -0.3(7) . . . . ?
O4 C8 C9 C14 -179.2(5) . . . . ?
O3 C8 C9 C10 -177.7(4) . . . . ?
O4 C8 C9 C10 3.5(7) . . . . ?
C14 C9 C10 C11 1.1(8) . . . . ?
C8 C9 C10 C11 178.5(5) . . . . ?
C9 C10 C11 C12 -2.3(10) . . . . ?
C10 C11 C12 F2 -178.9(6) . . . . ?
C10 C11 C12 C13 1.9(13) . . . . ?
C11 C12 C13 C14 -0.3(13) . . . . ?
F2 C12 C13 C14 -179.5(7) . . . . ?
C10 C9 C14 C13 0.5(10) . . . . ?
C8 C9 C14 C13 -176.9(6) . . . . ?
C12 C13 C14 C9 -0.9(11) . . . . ?
Dy1 O6 C15 O5 -9.1(4) . . . . ?
Dy1 O6 C15 C16 169.9(4) . . . . ?
Dy1 O5 C15 O6 9.8(4) . . . . ?
Dy1 O5 C15 C16 -169.3(3) . . . . ?
O2 Dy1 C15 O6 17.7(3) 2_575 . . . ?
O4 Dy1 C15 O6 -84.5(5) 2_575 . . . ?
O3 Dy1 C15 O6 87.8(3) . . . . ?
O1 Dy1 C15 O6 155.8(2) . . . . ?
O5 Dy1 C15 O6 -170.8(4) . . . . ?
N1 Dy1 C15 O6 -64.6(3) . . . . ?
N2 Dy1 C15 O6 -126.9(3) . . . . ?
O2 Dy1 C15 O5 -171.5(2) 2_575 . . . ?
O4 Dy1 C15 O5 86.3(5) 2_575 . . . ?
O3 Dy1 C15 O5 -101.4(3) . . . . ?
O1 Dy1 C15 O5 -33.4(3) . . . . ?
O6 Dy1 C15 O5 170.8(4) . . . . ?
N1 Dy1 C15 O5 106.2(3) . . . . ?
N2 Dy1 C15 O5 43.9(3) . . . . ?
O2 Dy1 C15 C16 -104.8(19) 2_575 . . . ?
O4 Dy1 C15 C16 153.1(17) 2_575 . . . ?
O3 Dy1 C15 C16 -34.6(19) . . . . ?
O1 Dy1 C15 C16 33.4(19) . . . . ?
O5 Dy1 C15 C16 66.7(18) . . . . ?
O6 Dy1 C15 C16 -122(2) . . . . ?
N1 Dy1 C15 C16 173.0(19) . . . . ?
N2 Dy1 C15 C16 110.7(19) . . . . ?
O6 C15 C16 C21 176.7(4) . . . . ?
O5 C15 C16 C21 -4.2(6) . . . . ?
Dy1 C15 C16 C21 -66(2) . . . . ?
O6 C15 C16 C17 -4.3(7) . . . . ?
O5 C15 C16 C17 174.7(4) . . . . ?
Dy1 C15 C16 C17 113.4(18) . . . . ?
C21 C16 C17 C18 -0.8(8) . . . . ?
C15 C16 C17 C18 -179.8(5) . . . . ?
C16 C17 C18 C19 0.6(10) . . . . ?
C17 C18 C19 C20 -0.9(11) . . . . ?
C17 C18 C19 F3 179.8(6) . . . . ?
C18 C19 C20 C21 1.4(10) . . . . ?
F3 C19 C20 C21 -179.4(5) . . . . ?
C19 C20 C21 C16 -1.5(8) . . . . ?
C17 C16 C21 C20 1.3(8) . . . . ?
C15 C16 C21 C20 -179.8(4) . . . . ?
C33 N1 C22 C23 -1.0(8) . . . . ?
Dy1 N1 C22 C23 178.8(4) . . . . ?
N1 C22 C23 C24 0.4(9) . . . . ?
C22 C23 C24 C25 -0.1(9) . . . . ?
C23 C24 C25 C33 0.5(8) . . . . ?
C23 C24 C25 C26 -178.7(6) . . . . ?
C24 C25 C26 C27 -179.2(6) . . . . ?
C33 C25 C26 C27 1.7(9) . . . . ?
C25 C26 C27 C28 0.5(10) . . . . ?
C26 C27 C28 C29 175.7(6) . . . . ?
C26 C27 C28 C32 -1.2(9) . . . . ?
C32 C28 C29 C30 1.2(9) . . . . ?
C27 C28 C29 C30 -175.7(6) . . . . ?
C28 C29 C30 C31 -1.5(9) . . . . ?
C32 N2 C31 C30 1.6(7) . . . . ?
Dy1 N2 C31 C30 -174.5(4) . . . . ?
C29 C30 C31 N2 0.0(9) . . . . ?
C31 N2 C32 C28 -1.8(7) . . . . ?
Dy1 N2 C32 C28 174.5(4) . . . . ?
C31 N2 C32 C33 176.0(4) . . . . ?
Dy1 N2 C32 C33 -7.7(5) . . . . ?
C29 C28 C32 N2 0.4(8) . . . . ?
C27 C28 C32 N2 177.4(5) . . . . ?
C29 C28 C32 C33 -177.4(5) . . . . ?
C27 C28 C32 C33 -0.3(7) . . . . ?
C22 N1 C33 C25 1.4(7) . . . . ?
Dy1 N1 C33 C25 -178.5(3) . . . . ?
C22 N1 C33 C32 -177.4(4) . . . . ?
Dy1 N1 C33 C32 2.7(5) . . . . ?
C24 C25 C33 N1 -1.1(7) . . . . ?
C26 C25 C33 N1 178.0(5) . . . . ?
C24 C25 C33 C32 177.7(5) . . . . ?
C26 C25 C33 C32 -3.1(7) . . . . ?
N2 C32 C33 N1 3.5(6) . . . . ?
C28 C32 C33 N1 -178.7(4) . . . . ?
N2 C32 C33 C25 -175.4(4) . . . . ?
C28 C32 C33 C25 2.5(7) . . . . ?
